data_4128647
loop_
_publ_author_name
'Frentzel-Beyme, Louis'
'Klo\&s, Marvin'
'Kolodzeiski, Pascal'
'Pallach, Roman'
'Henke, Sebastian'

_publ_section_title
;
 Meltable Mixed-Linker Zeolitic Imidazolate Frameworks and Their
 Microporous Glasses: From Melting Point Engineering to Selective
 Hydrocarbon Sorption.
;
_journal_issue 31
_journal_name_full 'Journal of the American Chemical Society'
_journal_page_first 12362
_journal_page_last 12371
_journal_paper_doi 10.1021/jacs.9b05558
_journal_volume 141
_journal_year 2019
_chemical_formula_moiety '0.06(C97.28 H96.64 N64 Zn16), 0.5(C3 H7 N O), 0.13(O)'
_chemical_formula_sum 'C7.58 H9.54 N4.5 O0.62 Zn'
_chemical_formula_weight 239.07
_space_group_crystal_system orthorhombic
_space_group_IT_number 61
_space_group_name_Hall '-P 2ac 2ab'
_space_group_name_H-M_alt 'P b c a'
_atom_sites_solution_hydrogens geom
_audit_creation_date 2018-06-15
_audit_creation_method
;
Olex2 1.2
(compiled 2018.05.29 svn.r3510 for OlexSys, GUI svn.r5506)
;
_cell_angle_alpha 90
_cell_angle_beta 90
_cell_angle_gamma 90
_cell_formula_units_Z 16
_cell_length_a 15.4061(8)
_cell_length_b 15.2810(11)
_cell_length_c 18.2918(14)
_cell_measurement_reflns_used 3797
_cell_measurement_temperature 100.0(5)
_cell_measurement_theta_max 32.1600
_cell_measurement_theta_min 2.6750
_cell_volume 4306.3(5)
_computing_cell_refinement 'CrysAlisPro 1.171.38.43 (Rigaku OD, 2015)'
_computing_data_collection 'CrysAlisPro 1.171.38.43 (Rigaku OD, 2015)'
_computing_data_reduction 'CrysAlisPro 1.171.38.43 (Rigaku OD, 2015)'
_computing_molecular_graphics 'Olex2 (Dolomanov et al., 2009)'
_computing_publication_material 'Olex2 (Dolomanov et al., 2009)'
_computing_structure_refinement 'ShelXL (Sheldrick, 2015)'
_diffrn_ambient_environment N~2~
_diffrn_ambient_temperature 100.0(5)
_diffrn_detector 'CCD plate'
_diffrn_detector_area_resol_mean 16.0560
_diffrn_detector_type Sapphire3
_diffrn_measured_fraction_theta_full 1.000
_diffrn_measured_fraction_theta_max 1.000
_diffrn_measurement_details
;
List of Runs (angles in degrees, time in seconds):

  # Type    Start    End  Width  t~exp~   \w     \q     \k     \f   Frames
--------------------------------------------------------------------------
  1  \w     -3.00  96.00   1.00   25.00    --   25.87  77.00  90.00   99
  2  \w     38.00  76.00   1.00   25.00    --   25.87  77.00-150.00   38
  3  \w     45.00  84.00   1.00   25.00    --   25.87  77.00 -60.00   39
;
_diffrn_measurement_device 'four-circle diffractometer'
_diffrn_measurement_device_type 'Xcalibur, Sapphire3'
_diffrn_measurement_method '\w scans'
_diffrn_orient_matrix_type 'CrysAlisPro convention (1999,Acta A55,543-557)'
_diffrn_orient_matrix_UB_11 -0.0388354000
_diffrn_orient_matrix_UB_12 -0.0249062000
_diffrn_orient_matrix_UB_13 -0.0009788000
_diffrn_orient_matrix_UB_21 0.0220258000
_diffrn_orient_matrix_UB_22 -0.0357681000
_diffrn_orient_matrix_UB_23 0.0163146000
_diffrn_orient_matrix_UB_31 -0.0112818000
_diffrn_orient_matrix_UB_32 0.0159210000
_diffrn_orient_matrix_UB_33 0.0351693000
_diffrn_radiation_monochromator graphite
_diffrn_radiation_probe x-ray
_diffrn_radiation_type MoK\a
_diffrn_radiation_wavelength 0.71073
_diffrn_reflns_av_R_equivalents 0.0363
_diffrn_reflns_av_unetI/netI 0.0392
_diffrn_reflns_Laue_measured_fraction_full 1.000
_diffrn_reflns_Laue_measured_fraction_max 1.000
_diffrn_reflns_limit_h_max 21
_diffrn_reflns_limit_h_min -18
_diffrn_reflns_limit_k_max 18
_diffrn_reflns_limit_k_min -20
_diffrn_reflns_limit_l_max 12
_diffrn_reflns_limit_l_min -24
_diffrn_reflns_number 15439
_diffrn_reflns_point_group_measured_fraction_full 1.000
_diffrn_reflns_point_group_measured_fraction_max 1.000
_diffrn_reflns_theta_full 25.242
_diffrn_reflns_theta_max 28.997
_diffrn_reflns_theta_min 2.227
_diffrn_source 'fine-focus sealed X-ray tube'
_diffrn_source_type 'Enhance (Mo) X-ray Source'
_exptl_absorpt_coefficient_mu 2.252
_exptl_absorpt_correction_T_max 0.639
_exptl_absorpt_correction_T_min 0.434
_exptl_absorpt_correction_type analytical
_exptl_absorpt_process_details
;
CrysAlisPro 1.171.38.43 (Rigaku Oxford Diffraction, 2015)
Analytical numeric absorption correction using a multifaceted crystal
			model based on expressions derived by R.C. Clark & J.S. Reid.
(Clark, R. C. & Reid, J. S. (1995). Acta Cryst. A51, 887-897)
Empirical absorption correction using spherical harmonics,
 implemented in SCALE3 ABSPACK scaling algorithm.
;
_exptl_crystal_colour colourless
_exptl_crystal_colour_primary colourless
_exptl_crystal_density_diffrn 1.475
_exptl_crystal_description prism
_exptl_crystal_F_000 1944
_exptl_crystal_size_max 0.546
_exptl_crystal_size_mid 0.386
_exptl_crystal_size_min 0.275
_refine_diff_density_max 0.586
_refine_diff_density_min -0.466
_refine_diff_density_rms 0.079
_refine_ls_extinction_method none
_refine_ls_goodness_of_fit_ref 1.042
_refine_ls_hydrogen_treatment constr
_refine_ls_matrix_type full
_refine_ls_number_parameters 327
_refine_ls_number_reflns 5720
_refine_ls_number_restraints 131
_refine_ls_restrained_S_all 1.048
_refine_ls_R_factor_all 0.0655
_refine_ls_R_factor_gt 0.0419
_refine_ls_shift/su_max 0.001
_refine_ls_shift/su_mean 0.000
_refine_ls_structure_factor_coef Fsqd
_refine_ls_weighting_details 'w=1/[\s^2^(Fo^2^)+(0.0459P)^2^+4.5189P] where P=(Fo^2^+2Fc^2^)/3'
_refine_ls_weighting_scheme calc
_refine_ls_wR_factor_gt 0.0997
_refine_ls_wR_factor_ref 0.1149
_reflns_Friedel_coverage 0.000
_reflns_number_gt 4181
_reflns_number_total 5720
_reflns_threshold_expression 'I > 2\s(I)'
_cod_data_source_file asZIF-62-Zn-bim_0-02_final.cif
_cod_data_source_block ZIF-62-Zn-bim_0-02
_cod_original_cell_volume 4306.2(5)
_cod_original_formula_sum 'C7.58 H9.54 N4.50 O0.62 Zn'
_cod_database_code 4128647
_shelx_shelxl_version_number 2018/3
_chemical_oxdiff_formula 'Zn N4 C6 H6'
_chemical_oxdiff_usercomment 'MK134 210:1'
_shelx_space_group_comment
;
The symmetry employed for this shelxl refinement is uniquely defined
by the following loop, which should always be used as a source of
symmetry information in preference to the above space-group names.
They are only intended as comments.
;
_shelx_estimated_absorpt_t_max 0.576
_shelx_estimated_absorpt_t_min 0.373
_reflns_odcompleteness_completeness 99.89
_reflns_odcompleteness_iscentric 1
_reflns_odcompleteness_theta 30.44
_olex2_refinement_description
;
1. Fixed Uiso
 At 1.2 times of:
  All C(H) groups
 At 1.5 times of:
  All C(H,H,H) groups
2. Restrained distances
 C23B-C22B \\sim C23A-C22A
 with sigma of 0.02
 O01-C01B \\sim O01-C01A
 with sigma of 0.02
 N01B-C02B \\sim N01B-C03B \\sim N01A-C02A \\sim N01A-C03A
 with sigma of 0.02
 C13-C12 \\sim C17-C12 \\sim C17-C16 \\sim C16-C15 \\sim C14-C15 \\sim C14-C13
 with sigma of 0.02
3. Uiso/Uaniso restraints and constraints
C22A \\sim C22B \\sim C23A \\sim C23B: within 2A with sigma of 0.01 and sigma
for terminal atoms of 0.02
Uanis(C03B) \\sim Ueq, Uanis(C02B) \\sim Ueq, Uanis(C03A) \\sim Ueq,
Uanis(C02A) \\sim Ueq, Uanis(N01A) \\sim Ueq, Uanis(N01B) \\sim Ueq: with sigma
of 0.01 and sigma for terminal atoms of 0.02
4. Rigid body (RIGU) restrains
 C01B, N01B, C03B, C02B
 with sigma for 1-2 distances of 0.004 and sigma for 1-3 distances of 0.004
 C01A, N01A, C03A, C02A
 with sigma for 1-2 distances of 0.004 and sigma for 1-3 distances of 0.004
5. Others
 Fixed Sof: C22A(0.5) H22A(0.5) C22B(0.5) H22B(0.5) C23A(0.5) H23A(0.5)
 C23B(0.5) H23B(0.5) C01A(0.5) H01A(0.5) C02A(0.5) H02A(0.5) H02B(0.5)
 H02C(0.5) C03A(0.5) H03A(0.5) H03B(0.5) H03C(0.5) C03B(0.5) H03D(0.5)
 H03E(0.5) H03F(0.5) C01B(0.5) H01B(0.5) C02B(0.5) H02D(0.5) H02E(0.5)
 H02F(0.5) N01A(0.5) N01B(0.5) H12(0.96) H13(0.96) O02(0.25) C15(0.04)
 H15(0.04) C16(0.04) H16(0.04) C17(0.04) H17(0.04) C14(0.04) H14(0.04)
6.a Aromatic/amide H refined with riding coordinates:
 C11(H11), C21(H21), C22A(H22A), C22B(H22B), C23A(H23A), C23B(H23B), C31(H31),
 C32(H32), C33(H33), C41(H41), C42(H42), C43(H43), C01A(H01A), C01B(H01B),
 C12(H12), C13(H13), C15(H15), C16(H16), C17(H17), C14(H14)
6.b Idealised Me refined as rotating group:
 C02A(H02A,H02B,H02C), C03A(H03A,H03B,H03C), C03B(H03D,H03E,H03F), C02B(H02D,
 H02E,H02F)
;
_olex2_submission_special_instructions 'No special instructions were received'
_oxdiff_exptl_absorpt_empirical_details
;
Empirical correction (ABSPACK) includes:
- Absorption correction using spherical harmonics
- Frame scaling
;
_oxdiff_exptl_absorpt_empirical_full_max 1.102
_oxdiff_exptl_absorpt_empirical_full_min 0.941

loop_
_space_group_symop_operation_xyz
'x, y, z'
'-x+1/2, -y, z+1/2'
'-x, y+1/2, -z+1/2'
'x+1/2, -y+1/2, -z'
'-x, -y, -z'
'x-1/2, y, -z-1/2'
'x, -y-1/2, z-1/2'
'-x-1/2, y-1/2, z'

loop_
_atom_site_label
_atom_site_type_symbol
_atom_site_fract_x
_atom_site_fract_y
_atom_site_fract_z
_atom_site_U_iso_or_equiv
_atom_site_adp_type
_atom_site_occupancy
_atom_site_site_symmetry_order
_atom_site_calc_flag
_atom_site_refinement_flags_posn
_atom_site_refinement_flags_adp
_atom_site_refinement_flags_occupancy
_atom_site_disorder_assembly
_atom_site_disorder_group
Zn1 Zn 0.50767(2) 0.34522(2) 0.30820(2) 0.03467(11) Uani 1 1 d . . . . .
Zn2 Zn 0.20314(2) 0.14597(2) 0.41207(2) 0.03368(11) Uani 1 1 d . . . . .
N11 N 0.44266(15) 0.24432(17) 0.35034(14) 0.0355(6) Uani 1 1 d . . . . .
N12 N 0.32720(16) 0.17098(17) 0.39135(15) 0.0372(6) Uani 1 1 d . . . . .
N21 N 0.60031(16) 0.37378(19) 0.37980(15) 0.0394(6) Uani 1 1 d . . . . .
N22 N 0.67577(16) 0.37659(17) 0.48419(15) 0.0374(6) Uani 1 1 d . . . . .
N31 N 0.42268(16) 0.44275(17) 0.30400(13) 0.0350(5) Uani 1 1 d . . . . .
N32 N 0.33446(16) 0.54551(17) 0.35013(14) 0.0377(6) Uani 1 1 d . . . . .
N41 N 0.55940(16) 0.32053(17) 0.21116(14) 0.0363(6) Uani 1 1 d . . . . .
N42 N 0.63283(15) 0.24596(16) 0.12654(13) 0.0329(5) Uani 1 1 d . . . . .
C11 C 0.35630(18) 0.2428(2) 0.35897(17) 0.0363(6) Uani 1 1 d . . . . .
H11 H 0.319366 0.288976 0.343341 0.044 Uiso 1 1 calc R . . . .
C21 C 0.60605(18) 0.34749(19) 0.44883(16) 0.0331(6) Uani 1 1 d . . . . .
H21 H 0.563827 0.310890 0.471145 0.040 Uiso 1 1 calc R . . . .
C22A C 0.6791(8) 0.4065(8) 0.3627(6) 0.051(2) Uani 0.5 1 d D U P A 1
H22A H 0.698290 0.424473 0.315677 0.061 Uiso 0.5 1 calc R . P A 1
C22B C 0.6651(9) 0.4398(8) 0.3776(6) 0.058(3) Uani 0.5 1 d D U P A 2
H22B H 0.675699 0.477194 0.337104 0.070 Uiso 0.5 1 calc R . P A 2
C23A C 0.7255(8) 0.4086(8) 0.4257(6) 0.053(2) Uani 0.5 1 d D U P A 1
H23A H 0.783551 0.429002 0.429698 0.063 Uiso 0.5 1 calc R . P A 1
C23B C 0.7099(8) 0.4420(7) 0.4417(6) 0.053(2) Uani 0.5 1 d D U P A 2
H23B H 0.755576 0.480950 0.454417 0.063 Uiso 0.5 1 calc R . P A 2
C31 C 0.40335(18) 0.4947(2) 0.36054(16) 0.0350(6) Uani 1 1 d . . . . .
H31 H 0.436167 0.495274 0.404504 0.042 Uiso 1 1 calc R . . . .
C32 C 0.3614(3) 0.4629(2) 0.2525(2) 0.0587(10) Uani 1 1 d . . . . .
H32 H 0.357096 0.438098 0.205065 0.070 Uiso 1 1 calc R . . . .
C33 C 0.3078(3) 0.5245(3) 0.2811(2) 0.0653(12) Uani 1 1 d . . . . .
H33 H 0.259162 0.549317 0.256745 0.078 Uiso 1 1 calc R . . . .
C41 C 0.59704(18) 0.2450(2) 0.19280(17) 0.0362(6) Uani 1 1 d . . . . .
H41 H 0.598182 0.195296 0.224004 0.043 Uiso 1 1 calc R . . . .
C42 C 0.5720(2) 0.3738(2) 0.15238(19) 0.0470(8) Uani 1 1 d . . . . .
H42 H 0.552815 0.432652 0.148364 0.056 Uiso 1 1 calc R . . . .
C43 C 0.6165(2) 0.3285(2) 0.10027(18) 0.0458(8) Uani 1 1 d . . . . .
H43 H 0.633437 0.350330 0.053766 0.055 Uiso 1 1 calc R . . . .
O01 O 0.81503(19) 0.6350(2) 0.42477(19) 0.0716(9) Uani 1 1 d D . . . .
C01A C 0.7658(5) 0.6685(6) 0.3891(4) 0.054(2) Uani 0.5 1 d D U P B 1
H01A H 0.786088 0.696874 0.346084 0.065 Uiso 0.5 1 calc R . P B 1
C02A C 0.6415(6) 0.6389(7) 0.4703(5) 0.083(3) Uani 0.5 1 d D U P B 1
H02A H 0.685674 0.607438 0.498513 0.124 Uiso 0.5 1 calc GR . P B 1
H02B H 0.593522 0.599058 0.458747 0.124 Uiso 0.5 1 calc GR . P B 1
H02C H 0.619504 0.688164 0.499173 0.124 Uiso 0.5 1 calc GR . P B 1
C03A C 0.6220(8) 0.7203(12) 0.3559(9) 0.135(5) Uani 0.5 1 d D U P B 1
H03A H 0.572373 0.683689 0.342235 0.203 Uiso 0.5 1 calc GR . P B 1
H03B H 0.653589 0.737844 0.311763 0.203 Uiso 0.5 1 calc GR . P B 1
H03C H 0.601331 0.772545 0.381597 0.203 Uiso 0.5 1 calc GR . P B 1
C03B C 0.6029(6) 0.7460(11) 0.4328(7) 0.127(5) Uani 0.5 1 d D U P B 2
H03D H 0.550579 0.715839 0.415557 0.191 Uiso 0.5 1 calc GR . P B 2
H03E H 0.603069 0.806202 0.414414 0.191 Uiso 0.5 1 calc GR . P B 2
H03F H 0.603342 0.746658 0.486386 0.191 Uiso 0.5 1 calc GR . P B 2
C01B C 0.7434(6) 0.6624(9) 0.4375(9) 0.115(5) Uani 0.5 1 d D U P B 2
H01B H 0.729842 0.652593 0.487473 0.138 Uiso 0.5 1 calc R . P B 2
C02B C 0.6877(11) 0.7207(12) 0.3288(7) 0.129(5) Uani 0.5 1 d D U P B 2
H02D H 0.657841 0.675796 0.299967 0.193 Uiso 0.5 1 calc GR . P B 2
H02E H 0.749276 0.721902 0.315469 0.193 Uiso 0.5 1 calc GR . P B 2
H02F H 0.661632 0.777965 0.318921 0.193 Uiso 0.5 1 calc GR . P B 2
N01A N 0.6793(9) 0.6712(8) 0.4033(7) 0.068(3) Uani 0.5 1 d D U P B 1
N01B N 0.6792(8) 0.7004(8) 0.4063(6) 0.059(3) Uani 0.5 1 d D U P B 2
C12 C 0.4708(2) 0.1676(2) 0.3812(2) 0.0451(8) Uani 1 1 d D . . . .
H12 H 0.529503 0.148984 0.384484 0.054 Uiso 0.96 1 calc R . P C 2
C13 C 0.4007(2) 0.1223(2) 0.4066(2) 0.0461(8) Uani 1 1 d D . . . .
H13 H 0.402032 0.067069 0.430412 0.055 Uiso 0.96 1 calc R . P D 2
O02 O 0.9231(9) 0.5006(8) 0.4529(9) 0.090(4) Uani 0.25 1 d . . P E -2
C15 C 0.495(3) 0.026(5) 0.454(4) 0.038(16) Uiso 0.04 1 d D . P F 1
H15 H 0.506789 -0.030143 0.474202 0.045 Uiso 0.04 1 calc R . P F 1
C16 C 0.565(4) 0.073(4) 0.429(4) 0.045(19) Uiso 0.04 1 d D . P F 1
H16 H 0.621042 0.049009 0.435219 0.054 Uiso 0.04 1 calc R . P F 1
C17 C 0.5568(16) 0.153(4) 0.396(3) 0.027(13) Uiso 0.04 1 d D . P F 1
H17 H 0.603112 0.191994 0.384862 0.032 Uiso 0.04 1 calc R . P F 1
C14 C 0.409(4) 0.051(3) 0.451(3) 0.036(16) Uiso 0.04 1 d D . P F 1
H14 H 0.362905 0.022778 0.476980 0.044 Uiso 0.04 1 calc R . P F 1

loop_
_atom_site_aniso_label
_atom_site_aniso_U_11
_atom_site_aniso_U_22
_atom_site_aniso_U_33
_atom_site_aniso_U_23
_atom_site_aniso_U_13
_atom_site_aniso_U_12
Zn1 0.02390(17) 0.0479(2) 0.03220(18) -0.00117(15) 0.00364(13) 0.00010(14)
Zn2 0.02095(16) 0.0416(2) 0.0384(2) -0.00019(15) 0.00308(13) 0.00099(13)
N11 0.0215(11) 0.0464(14) 0.0386(14) -0.0007(11) 0.0038(10) 0.0007(10)
N12 0.0222(11) 0.0432(14) 0.0461(15) -0.0026(12) 0.0048(11) 0.0004(10)
N21 0.0231(12) 0.0573(16) 0.0378(14) 0.0081(12) 0.0027(10) -0.0053(11)
N22 0.0236(12) 0.0483(14) 0.0403(14) 0.0059(12) -0.0029(10) -0.0073(10)
N31 0.0301(12) 0.0428(14) 0.0320(12) -0.0018(11) -0.0036(10) 0.0008(11)
N32 0.0288(12) 0.0419(14) 0.0424(14) -0.0045(12) -0.0097(11) 0.0003(11)
N41 0.0300(12) 0.0441(14) 0.0350(13) -0.0008(11) 0.0050(10) -0.0007(11)
N42 0.0242(11) 0.0413(13) 0.0332(13) 0.0011(11) 0.0019(10) 0.0002(10)
C11 0.0227(13) 0.0487(17) 0.0375(15) 0.0044(14) 0.0016(12) -0.0001(12)
C21 0.0226(13) 0.0410(15) 0.0356(15) 0.0018(13) 0.0023(11) -0.0046(11)
C22A 0.036(4) 0.079(7) 0.038(4) 0.006(4) 0.001(3) -0.025(5)
C22B 0.046(5) 0.083(7) 0.045(5) 0.020(5) -0.003(4) -0.029(5)
C23A 0.032(4) 0.086(7) 0.040(4) 0.001(4) 0.000(3) -0.027(5)
C23B 0.042(5) 0.068(6) 0.048(5) 0.014(4) -0.007(4) -0.028(4)
C31 0.0262(14) 0.0466(17) 0.0322(14) -0.0010(13) -0.0048(12) 0.0023(12)
C32 0.071(3) 0.059(2) 0.0457(19) -0.0170(18) -0.0295(19) 0.022(2)
C33 0.066(2) 0.061(2) 0.070(3) -0.023(2) -0.046(2) 0.024(2)
C41 0.0281(14) 0.0456(17) 0.0349(15) 0.0050(13) 0.0041(12) 0.0029(13)
C42 0.053(2) 0.0448(18) 0.0433(18) 0.0078(15) 0.0134(16) 0.0068(16)
C43 0.050(2) 0.0488(18) 0.0381(17) 0.0081(14) 0.0160(15) 0.0049(16)
O01 0.0378(15) 0.091(2) 0.086(2) -0.0203(18) -0.0014(15) -0.0127(15)
C01A 0.039(4) 0.085(6) 0.038(4) 0.006(4) -0.002(3) -0.021(4)
C02A 0.054(5) 0.130(8) 0.065(5) -0.011(5) 0.021(4) -0.005(5)
C03A 0.064(6) 0.190(13) 0.151(11) 0.057(10) -0.004(7) 0.030(8)
C03B 0.049(5) 0.243(14) 0.089(7) -0.041(9) -0.019(5) 0.037(7)
C01B 0.041(5) 0.174(13) 0.131(11) 0.053(10) -0.028(7) 0.005(6)
C02B 0.143(11) 0.155(11) 0.088(7) 0.033(8) 0.020(7) 0.039(10)
N01A 0.043(4) 0.083(8) 0.077(6) 0.002(5) 0.006(4) -0.007(5)
N01B 0.046(4) 0.066(6) 0.063(4) -0.014(4) -0.016(3) 0.009(4)
C12 0.0263(14) 0.0413(17) 0.068(2) -0.0040(16) 0.0054(15) 0.0049(13)
C13 0.0265(15) 0.0421(16) 0.070(2) 0.0044(16) 0.0074(15) 0.0032(13)
O02 0.070(8) 0.068(8) 0.133(13) 0.004(8) 0.005(9) -0.013(7)

loop_
_atom_type_symbol
_atom_type_description
_atom_type_scat_dispersion_real
_atom_type_scat_dispersion_imag
_atom_type_scat_source
C C 0.0033 0.0016 'International Tables Vol C Tables 4.2.6.8 and 6.1.1.4'
H H 0.0000 0.0000 'International Tables Vol C Tables 4.2.6.8 and 6.1.1.4'
N N 0.0061 0.0033 'International Tables Vol C Tables 4.2.6.8 and 6.1.1.4'
O O 0.0106 0.0060 'International Tables Vol C Tables 4.2.6.8 and 6.1.1.4'
Zn Zn 0.2839 1.4301 'International Tables Vol C Tables 4.2.6.8 and 6.1.1.4'

loop_
_exptl_crystal_face_index_h
_exptl_crystal_face_index_k
_exptl_crystal_face_index_l
_exptl_crystal_face_perp_dist
3 -13 21 0.0984
-1 21 6 0.1300
19 -2 12 0.1633
17 -8 -13 0.2816
15 -16 -1 0.2067
13 -13 13 0.1251
-8 7 -22 0.1787
15 8 -16 0.3036
-15 -15 6 0.2313
7 17 14 0.1553
-17 -6 -14 0.2112
-15 -7 -17 0.2106
-2 -8 -24 0.2462
7 -7 -23 0.2566
17 6 14 0.1423
13 7 19 0.1467
-19 3 12 0.2078
-20 2 10 0.2065
-7 20 -4 0.1169
1 3 -25 0.2342
-3 -21 7 0.1725
5 -18 12 0.0954
6 19 10 0.1403
-17 5 -15 0.2047
21 -6 -4 0.2669
-11 18 -7 0.1296
5 15 -17 0.2610

loop_
_geom_angle_atom_site_label_1
_geom_angle_atom_site_label_2
_geom_angle_atom_site_label_3
_geom_angle
_geom_angle_site_symmetry_1
_geom_angle_site_symmetry_3
N21 Zn1 N11 106.02(11) . .
N31 Zn1 N11 105.32(10) . .
N31 Zn1 N21 109.55(11) . .
N41 Zn1 N11 113.65(11) . .
N41 Zn1 N21 110.09(11) . .
N41 Zn1 N31 111.93(11) . .
N12 Zn2 N32 108.62(10) . 8_655
N12 Zn2 N42 107.86(10) . 6_556
N22 Zn2 N12 115.00(11) 4_456 .
N22 Zn2 N32 110.47(11) 4_456 8_655
N22 Zn2 N42 110.91(10) 4_456 6_556
N32 Zn2 N42 103.29(10) 8_655 6_556
C11 N11 Zn1 123.9(2) . .
C11 N11 C12 104.5(3) . .
C12 N11 Zn1 131.4(2) . .
C11 N12 Zn2 124.8(2) . .
C11 N12 C13 105.0(3) . .
C13 N12 Zn2 130.2(2) . .
C21 N21 Zn1 127.5(2) . .
C21 N21 C22A 105.8(6) . .
C21 N21 C22B 101.2(5) . .
C22A N21 Zn1 125.1(5) . .
C22B N21 Zn1 130.0(5) . .
C21 N22 Zn2 125.5(2) . 4_556
C21 N22 C23A 100.8(5) . .
C21 N22 C23B 106.1(5) . .
C23A N22 Zn2 132.6(5) . 4_556
C31 N31 Zn1 124.2(2) . .
C31 N31 C32 104.1(3) . .
C32 N31 Zn1 130.6(2) . .
C31 N32 Zn2 126.9(2) . 8_665
C31 N32 C33 103.6(3) . .
C33 N32 Zn2 128.2(2) . 8_665
C41 N41 Zn1 124.4(2) . .
C41 N41 C42 104.8(3) . .
C42 N41 Zn1 130.6(2) . .
C41 N42 Zn2 122.5(2) . 6_656
C41 N42 C43 104.7(3) . .
C43 N42 Zn2 132.6(2) . 6_656
N12 C11 N11 113.7(3) . .
N21 C21 N22 114.5(3) . .
N21 C22A C23A 106.6(8) . .
C23B C22B N21 110.5(9) . .
C22A C23A N22 110.6(8) . .
C22B C23B N22 106.0(8) . .
N32 C31 N31 114.5(3) . .
C33 C32 N31 108.2(3) . .
C32 C33 N32 109.6(3) . .
N42 C41 N41 113.5(3) . .
N41 C42 C43 108.7(3) . .
C42 C43 N42 108.3(3) . .
O01 C01A N01A 124.3(9) . .
O01 C01B N01B 141.3(15) . .
C01A N01A C02A 123.3(11) . .
C01A N01A C03A 119.9(10) . .
C02A N01A C03A 116.1(12) . .
C03B N01B C02B 107.2(11) . .
C01B N01B C03B 134.0(12) . .
C01B N01B C02B 117.4(12) . .
C13 C12 N11 108.9(3) . .
C13 C12 C17 128(2) . .
C17 C12 N11 122(2) . .
C12 C13 N12 107.9(3) . .
C12 C13 C14 122(2) . .
C14 C13 N12 129(2) . .
C16 C15 C14 127(6) . .
C15 C16 C17 123(6) . .
C12 C17 C16 108(5) . .
C15 C14 C13 109(5) . .

loop_
_geom_bond_atom_site_label_1
_geom_bond_atom_site_label_2
_geom_bond_distance
_geom_bond_site_symmetry_2
Zn1 N11 1.994(3) .
Zn1 N21 1.986(3) .
Zn1 N31 1.985(3) .
Zn1 N41 1.982(3) .
Zn2 N12 1.986(2) .
Zn2 N22 1.974(3) 4_456
Zn2 N32 1.994(3) 8_655
Zn2 N42 2.002(2) 6_556
N11 C11 1.340(4) .
N11 C12 1.372(4) .
N12 C11 1.326(4) .
N12 C13 1.383(4) .
N21 C21 1.328(4) .
N21 C22A 1.349(13) .
N21 C22B 1.420(13) .
N22 C21 1.330(4) .
N22 C23A 1.404(12) .
N22 C23B 1.371(12) .
N31 C31 1.338(4) .
N31 C32 1.369(4) .
N32 C31 1.328(4) .
N32 C33 1.367(4) .
N41 C41 1.335(4) .
N41 C42 1.362(4) .
N42 C41 1.332(4) .
N42 C43 1.373(4) .
C22A C23A 1.357(10) .
C22B C23B 1.361(10) .
C32 C33 1.356(5) .
C42 C43 1.363(5) .
O01 C01A 1.124(8) .
O01 C01B 1.204(11) .
C01A N01A 1.359(15) .
C02A N01A 1.444(12) .
C03A N01A 1.447(12) .
C03B N01B 1.451(11) .
C01B N01B 1.280(15) .
C02B N01B 1.456(12) .
C12 C13 1.364(4) .
C12 C17 1.369(19) .
C13 C14 1.375(19) .
C15 C16 1.37(2) .
C15 C14 1.37(2) .
C16 C17 1.37(2) .

loop_
_exptl_oxdiff_crystal_face_indexfrac_h
_exptl_oxdiff_crystal_face_indexfrac_k
_exptl_oxdiff_crystal_face_indexfrac_l
_exptl_oxdiff_crystal_face_x
_exptl_oxdiff_crystal_face_y
_exptl_oxdiff_crystal_face_z
2.5718 -12.7453 20.5726 0.1974 0.8482 0.4916
-0.9918 21.0297 6.0288 -0.4912 -0.6757 0.5580
19.0169 -1.9928 12.0305 -0.7007 0.6864 0.1768
17.0240 -8.0115 -13.0539 -0.4488 0.4486 -0.7787
15.0102 -16.0175 -1.0164 -0.1830 0.8869 -0.4601
13.0019 -13.0084 13.0321 -0.1937 0.9643 0.1045
-7.9943 6.9981 -22.0665 0.1578 -0.7864 -0.5745
15.0327 8.0078 -16.0564 -0.7675 -0.2173 -0.6068
-15.0316 -15.0210 6.0205 0.9520 0.3044 0.1422
7.0118 17.0298 14.0502 -0.7102 -0.2255 0.6862
-16.9509 -6.1431 -14.3347 0.8253 -0.3875 -0.4107
-15.1311 -6.7825 -16.6114 0.7728 -0.3617 -0.5215
-1.5465 -8.2059 -23.7675 0.2877 -0.1283 -0.9491
6.8746 -7.2690 -22.8594 -0.0636 0.0385 -0.9972
17.0158 6.1165 14.2423 -0.8271 0.3884 0.4063
12.9473 7.3430 18.7361 -0.7040 0.3282 0.6298
-19.1728 2.5602 11.7193 0.6693 -0.3227 0.6692
-20.0544 1.7940 9.6616 0.7247 -0.3483 0.5946
-7.0227 20.1268 -3.9301 -0.2247 -0.9387 0.2614
1.4995 3.0897 -25.4591 -0.1103 -0.4928 -0.8631
-3.0203 -21.0254 7.0160 0.6341 0.8000 -0.0539
5.4608 -18.2115 12.1732 0.2296 0.9703 0.0766
6.0139 19.0305 10.0382 -0.7174 -0.3845 0.5882
-17.0109 4.9960 -15.0401 0.5509 -0.7988 -0.2575
21.0255 -6.0041 -4.0250 -0.6631 0.6122 -0.4744
-10.9995 18.0179 -7.0110 -0.0147 -1.0011 0.1644
5.0246 15.0140 -17.0525 -0.5524 -0.7046 -0.4174
